data_2312788
loop_
_publ_author_name
'Linden, Anthony'
'Egli, Daniel H.'
'Heimgartner, Heinz'

_publ_section_title
;
 Transformations of thiocarbonyls into alkenes via Barton-Kellogg
 olefination.
;
_journal_coeditor_code WQ3148
_journal_issue 'Pt 4'
_journal_name_full 'Acta crystallographica. Section C, Structural chemistry'
_journal_page_first 238
_journal_page_last 245
_journal_paper_doi 10.1107/S2053229625002074
_journal_volume 81
_journal_year 2025
_chemical_formula_iupac 'C21 H24 O2 S'
_chemical_formula_moiety 'C21 H24 O2 S'
_chemical_formula_sum 'C21 H24 O2 S'
_chemical_formula_weight 340.46
_chemical_melting_point 368
_chemical_name_systematic
;
2,2-Bis(4-methoxyphenyl)-1-thiaspiro[2.5]octane
;
_space_group_crystal_system monoclinic
_space_group_IT_number 14
_space_group_name_Hall '-P 2ybc'
_space_group_name_H-M_alt 'P 1 21/c 1'
_atom_sites_solution_hydrogens geom
_atom_sites_solution_primary direct
_audit_creation_method SHELXL-2019/3
_cell_angle_alpha 90
_cell_angle_beta 103.5641(8)
_cell_angle_gamma 90
_cell_formula_units_Z 4
_cell_length_a 10.6815(2)
_cell_length_b 8.36980(10)
_cell_length_c 21.0120(3)
_cell_measurement_reflns_used 58148
_cell_measurement_temperature 160(2)
_cell_measurement_theta_max 27.5
_cell_measurement_theta_min 1.0
_cell_volume 1826.12(5)
_computing_cell_refinement
;
DENZO-SMN (Otwinowski & Minor, 1997)
;
_computing_data_collection
;
COLLECT (Nonius, 2000)
;
_computing_data_reduction
;
DENZO-SMN and SCALEPACK (Otwinowski & Minor, 1997)
;
_computing_molecular_graphics
;
OLEX2 (Dolomanov <i>et al.</i>,  2009)
;
_computing_publication_material
;
publCIF (Westrip, 2010) and PLATON (Spek, 2020)
;
_computing_structure_refinement
;
SHELXL2019 (Sheldrick, 2015)
;
_computing_structure_solution
;
SHELXS97 (Sheldrick, 2008)
;
_diffrn_ambient_temperature 160(2)
_diffrn_detector '65 mm CCD camera on \k goniostat'
_diffrn_detector_area_resol_mean 9
_diffrn_measured_fraction_theta_full 0.996
_diffrn_measured_fraction_theta_max 0.997
_diffrn_measurement_device_type 'Nonius KappaCCD area-detector'
_diffrn_measurement_method '\f and \w scans with \k offsets'
_diffrn_radiation_monochromator 'horizontally mounted graphite crystal'
_diffrn_radiation_source 'Nonius FR590 sealed tube generator'
_diffrn_radiation_type 'Mo K\a'
_diffrn_radiation_wavelength 0.71073
_diffrn_reflns_av_R_equivalents 0.0526
_diffrn_reflns_av_unetI/netI 0.0269
_diffrn_reflns_limit_h_max 13
_diffrn_reflns_limit_h_min -13
_diffrn_reflns_limit_k_max 10
_diffrn_reflns_limit_k_min -10
_diffrn_reflns_limit_l_max 27
_diffrn_reflns_limit_l_min -26
_diffrn_reflns_number 36506
_diffrn_reflns_theta_full 25.242
_diffrn_reflns_theta_max 27.470
_diffrn_reflns_theta_min 2.447
_diffrn_standards_decay_% 0
_diffrn_standards_number 0
_exptl_absorpt_coefficient_mu 0.187
_exptl_absorpt_correction_T_max 0.978
_exptl_absorpt_correction_T_min 0.840
_exptl_absorpt_correction_type multi-scan
_exptl_absorpt_process_details
;
(Blessing, 1995)
;
_exptl_crystal_colour colorless
_exptl_crystal_density_diffrn 1.238
_exptl_crystal_description prism
_exptl_crystal_F_000 728
_exptl_crystal_size_max 0.28
_exptl_crystal_size_mid 0.25
_exptl_crystal_size_min 0.15
_refine_diff_density_max 0.229
_refine_diff_density_min -0.263
_refine_ls_extinction_method none
_refine_ls_goodness_of_fit_ref 1.040
_refine_ls_hydrogen_treatment constr
_refine_ls_matrix_type full
_refine_ls_number_parameters 219
_refine_ls_number_reflns 4165
_refine_ls_number_restraints 0
_refine_ls_restrained_S_all 1.040
_refine_ls_R_factor_all 0.0438
_refine_ls_R_factor_gt 0.0349
_refine_ls_shift/su_max 0.000
_refine_ls_shift/su_mean 0.000
_refine_ls_structure_factor_coef Fsqd
_refine_ls_weighting_details 'w=1/[\s^2^(Fo^2^)+(0.0440P)^2^+0.6650P] where P=(Fo^2^+2Fc^2^)/3'
_refine_ls_weighting_scheme calc
_refine_ls_wR_factor_gt 0.0887
_refine_ls_wR_factor_ref 0.0951
_reflns_number_gt 3526
_reflns_number_total 4168
_reflns_threshold_expression 'I > 2\s(I)'
_cod_data_source_file wq3148sup1.cif
_cod_data_source_block 10
_cod_depositor_comments 'Adding full bibliography for 2312788--2312790.cif.'
_cod_original_sg_symbol_H-M 'P 21/c'
_cod_database_code 2312788
_cod_database_fobs_code 2312788
_shelx_space_group_comment
;
The symmetry employed for this shelxl refinement is uniquely defined
by the following loop, which should always be used as a source of
symmetry information in preference to the above space-group names.
They are only intended as comments.
;

loop_
_space_group_symop_operation_xyz
'x, y, z'
'-x, y+1/2, -z+1/2'
'-x, -y, -z'
'x, -y-1/2, z-1/2'

loop_
_atom_site_type_symbol
_atom_site_label
_atom_site_fract_x
_atom_site_fract_y
_atom_site_fract_z
_atom_site_U_iso_or_equiv
_atom_site_adp_type
_atom_site_calc_flag
_atom_site_occupancy
_atom_site_disorder_assembly
_atom_site_disorder_group
S S1 0.74158(3) 0.71461(4) 0.09887(2) 0.02698(10) Uani d 1 . .
O O11 0.89034(9) 0.98043(13) 0.40899(4) 0.0363(2) Uani d 1 . .
O O18 0.13992(9) 0.98595(13) 0.06303(5) 0.0382(2) Uani d 1 . .
C C1 0.64280(12) 0.73223(15) 0.15935(6) 0.0238(3) Uani d 1 . .
C C2 0.66885(11) 0.56240(15) 0.14291(6) 0.0245(3) Uani d 1 . .
C C3 0.56180(12) 0.46440(15) 0.10043(6) 0.0274(3) Uani d 1 . .
H H3A 0.507598 0.534466 0.067069 0.033 Uiso calc 1 . .
H H3B 0.506704 0.419516 0.127905 0.033 Uiso calc 1 . .
C C4 0.61573(13) 0.32815(16) 0.06628(6) 0.0309(3) Uani d 1 . .
H H4A 0.543928 0.260389 0.042478 0.037 Uiso calc 1 . .
H H4B 0.659959 0.373215 0.033868 0.037 Uiso calc 1 . .
C C5 0.71019(14) 0.22598(16) 0.11530(7) 0.0338(3) Uani d 1 . .
H H5A 0.747324 0.143084 0.091575 0.041 Uiso calc 1 . .
H H5B 0.663878 0.171422 0.144764 0.041 Uiso calc 1 . .
C C6 0.81856(13) 0.32806(17) 0.15593(7) 0.0326(3) Uani d 1 . .
H H6A 0.876451 0.259820 0.188574 0.039 Uiso calc 1 . .
H H6B 0.869730 0.374891 0.126927 0.039 Uiso calc 1 . .
C C7 0.76473(12) 0.46177(16) 0.19109(6) 0.0281(3) Uani d 1 . .
H H7A 0.721941 0.415001 0.223745 0.034 Uiso calc 1 . .
H H7B 0.836226 0.530316 0.214656 0.034 Uiso calc 1 . .
C C8 0.71074(12) 0.79636(15) 0.22593(6) 0.0237(2) Uani d 1 . .
C C9 0.67533(13) 0.74102(16) 0.28152(6) 0.0291(3) Uani d 1 . .
H H9 0.610411 0.661492 0.277178 0.035 Uiso calc 1 . .
C C10 0.73298(13) 0.79965(16) 0.34346(6) 0.0290(3) Uani d 1 . .
H H10 0.707519 0.760341 0.380925 0.035 Uiso calc 1 . .
C C11 0.82765(12) 0.91559(16) 0.35015(6) 0.0271(3) Uani d 1 . .
C C12 0.86493(12) 0.97195(16) 0.29507(6) 0.0278(3) Uani d 1 . .
H H12 0.930032 1.051250 0.299498 0.033 Uiso calc 1 . .
C C13 0.80682(12) 0.91209(15) 0.23369(6) 0.0254(3) Uani d 1 . .
H H13 0.833006 0.950699 0.196314 0.030 Uiso calc 1 . .
C C14 0.84186(16) 0.9367(3) 0.46447(7) 0.0508(4) Uani d 1 . .
H H14A 0.749170 0.958339 0.455212 0.076 Uiso calc 1 . .
H H14B 0.885966 0.999238 0.502593 0.076 Uiso calc 1 . .
H H14C 0.857201 0.822679 0.473620 0.076 Uiso calc 1 . .
C C15 0.50846(12) 0.79871(15) 0.13383(6) 0.0240(2) Uani d 1 . .
C C16 0.40710(13) 0.74695(17) 0.16004(6) 0.0299(3) Uani d 1 . .
H H16 0.423268 0.668698 0.193729 0.036 Uiso calc 1 . .
C C17 0.28309(13) 0.80669(17) 0.13825(7) 0.0304(3) Uani d 1 . .
H H17 0.215689 0.769833 0.157030 0.036 Uiso calc 1 . .
C C18 0.25829(12) 0.92048(16) 0.08888(6) 0.0280(3) Uani d 1 . .
C C19 0.35817(13) 0.97422(16) 0.06218(6) 0.0282(3) Uani d 1 . .
H H19 0.341838 1.052592 0.028545 0.034 Uiso calc 1 . .
C C20 0.48113(12) 0.91381(15) 0.08450(6) 0.0252(3) Uani d 1 . .
H H20 0.548440 0.951492 0.065830 0.030 Uiso calc 1 . .
C C21 0.03735(15) 0.9424(3) 0.09253(9) 0.0544(5) Uani d 1 . .
H H21A 0.022375 0.827032 0.087960 0.082 Uiso calc 1 . .
H H21B -0.041139 0.999579 0.070816 0.082 Uiso calc 1 . .
H H21C 0.060354 0.970774 0.139073 0.082 Uiso calc 1 . .

loop_
_atom_site_aniso_label
_atom_site_aniso_U_11
_atom_site_aniso_U_22
_atom_site_aniso_U_33
_atom_site_aniso_U_12
_atom_site_aniso_U_13
_atom_site_aniso_U_23
S1 0.02968(17) 0.02958(18) 0.02390(16) -0.00255(12) 0.01074(12) -0.00057(12)
O11 0.0338(5) 0.0515(6) 0.0216(5) -0.0032(4) 0.0026(4) -0.0073(4)
O18 0.0261(5) 0.0487(6) 0.0380(5) 0.0047(4) 0.0040(4) 0.0065(5)
C1 0.0263(6) 0.0266(6) 0.0198(6) -0.0030(5) 0.0079(5) 0.0005(5)
C2 0.0254(6) 0.0268(6) 0.0217(6) -0.0016(5) 0.0062(5) 0.0008(5)
C3 0.0268(6) 0.0283(6) 0.0253(6) -0.0036(5) 0.0025(5) -0.0001(5)
C4 0.0341(7) 0.0284(7) 0.0279(6) -0.0030(5) 0.0026(5) -0.0034(5)
C5 0.0364(7) 0.0245(6) 0.0377(7) -0.0001(5) 0.0029(6) -0.0026(6)
C6 0.0310(7) 0.0290(7) 0.0347(7) 0.0023(5) 0.0016(5) -0.0006(6)
C7 0.0276(6) 0.0293(7) 0.0252(6) -0.0009(5) 0.0014(5) 0.0005(5)
C8 0.0260(6) 0.0244(6) 0.0209(6) 0.0011(5) 0.0058(5) -0.0010(5)
C9 0.0313(7) 0.0310(7) 0.0258(6) -0.0037(5) 0.0084(5) -0.0007(5)
C10 0.0321(7) 0.0347(7) 0.0212(6) 0.0015(5) 0.0085(5) 0.0014(5)
C11 0.0262(6) 0.0325(7) 0.0206(6) 0.0058(5) 0.0018(5) -0.0030(5)
C12 0.0250(6) 0.0294(7) 0.0277(6) -0.0015(5) 0.0034(5) -0.0017(5)
C13 0.0271(6) 0.0266(6) 0.0226(6) 0.0003(5) 0.0063(5) 0.0018(5)
C14 0.0411(8) 0.0889(14) 0.0228(7) -0.0074(9) 0.0079(6) -0.0129(8)
C15 0.0262(6) 0.0247(6) 0.0211(6) -0.0021(5) 0.0058(5) -0.0024(5)
C16 0.0317(7) 0.0315(7) 0.0277(6) -0.0005(5) 0.0096(5) 0.0059(5)
C17 0.0276(6) 0.0344(7) 0.0308(7) -0.0034(5) 0.0101(5) 0.0014(5)
C18 0.0258(6) 0.0299(7) 0.0267(6) 0.0008(5) 0.0029(5) -0.0033(5)
C19 0.0327(7) 0.0286(7) 0.0228(6) 0.0008(5) 0.0055(5) 0.0021(5)
C20 0.0288(6) 0.0252(6) 0.0227(6) -0.0033(5) 0.0080(5) -0.0017(5)
C21 0.0283(7) 0.0824(13) 0.0529(10) 0.0085(8) 0.0107(7) 0.0151(9)

loop_
_atom_type_symbol
_atom_type_description
_atom_type_scat_dispersion_real
_atom_type_scat_dispersion_imag
_atom_type_scat_source
C C 0.0033 0.0016 'International Tables Vol C Tables 4.2.6.8 and 6.1.1.4'
H H 0.0000 0.0000 'International Tables Vol C Tables 4.2.6.8 and 6.1.1.4'
O O 0.0106 0.0060 'International Tables Vol C Tables 4.2.6.8 and 6.1.1.4'
S S 0.1246 0.1234 'International Tables Vol C Tables 4.2.6.8 and 6.1.1.4'

loop_
_geom_angle_atom_site_label_1
_geom_angle_atom_site_label_2
_geom_angle_atom_site_label_3
_geom_angle_site_symmetry_1
_geom_angle_site_symmetry_3
_geom_angle
_geom_angle_publ_flag
C1 S1 C2 . . 48.14(6) ?
C11 O11 C14 . . 116.09(11) ?
C18 O18 C21 . . 117.23(12) ?
C2 C1 C15 . . 118.47(10) ?
C2 C1 C8 . . 118.20(10) ?
C15 C1 C8 . . 113.92(10) ?
C2 C1 S1 . . 66.32(7) ?
C15 C1 S1 . . 115.75(8) ?
C8 C1 S1 . . 116.01(8) ?
C1 C2 C7 . . 120.28(10) ?
C1 C2 C3 . . 119.47(10) ?
C7 C2 C3 . . 113.01(11) ?
C1 C2 S1 . . 65.54(7) ?
C7 C2 S1 . . 114.82(9) ?
C3 C2 S1 . . 115.18(8) ?
C2 C3 C4 . . 111.37(10) ?
C2 C3 H3A . . 109.4 ?
C4 C3 H3A . . 109.4 ?
C2 C3 H3B . . 109.4 ?
C4 C3 H3B . . 109.4 ?
H3A C3 H3B . . 108.0 ?
C5 C4 C3 . . 111.32(11) ?
C5 C4 H4A . . 109.4 ?
C3 C4 H4A . . 109.4 ?
C5 C4 H4B . . 109.4 ?
C3 C4 H4B . . 109.4 ?
H4A C4 H4B . . 108.0 ?
C4 C5 C6 . . 111.01(11) ?
C4 C5 H5A . . 109.4 ?
C6 C5 H5A . . 109.4 ?
C4 C5 H5B . . 109.4 ?
C6 C5 H5B . . 109.4 ?
H5A C5 H5B . . 108.0 ?
C7 C6 C5 . . 111.01(11) ?
C7 C6 H6A . . 109.4 ?
C5 C6 H6A . . 109.4 ?
C7 C6 H6B . . 109.4 ?
C5 C6 H6B . . 109.4 ?
H6A C6 H6B . . 108.0 ?
C2 C7 C6 . . 110.89(10) ?
C2 C7 H7A . . 109.5 ?
C6 C7 H7A . . 109.5 ?
C2 C7 H7B . . 109.5 ?
C6 C7 H7B . . 109.5 ?
H7A C7 H7B . . 108.1 ?
C9 C8 C13 . . 118.17(11) ?
C9 C8 C1 . . 119.50(11) ?
C13 C8 C1 . . 122.32(11) ?
C8 C9 C10 . . 121.37(12) ?
C8 C9 H9 . . 119.3 ?
C10 C9 H9 . . 119.3 ?
C11 C10 C9 . . 119.63(12) ?
C11 C10 H10 . . 120.2 ?
C9 C10 H10 . . 120.2 ?
O11 C11 C10 . . 123.99(12) ?
O11 C11 C12 . . 116.16(12) ?
C10 C11 C12 . . 119.85(11) ?
C13 C12 C11 . . 119.86(12) ?
C13 C12 H12 . . 120.1 ?
C11 C12 H12 . . 120.1 ?
C12 C13 C8 . . 121.12(11) ?
C12 C13 H13 . . 119.4 ?
C8 C13 H13 . . 119.4 ?
O11 C14 H14A . . 109.5 ?
O11 C14 H14B . . 109.5 ?
H14A C14 H14B . . 109.5 ?
O11 C14 H14C . . 109.5 ?
H14A C14 H14C . . 109.5 ?
H14B C14 H14C . . 109.5 ?
C16 C15 C20 . . 117.50(12) ?
C16 C15 C1 . . 120.33(11) ?
C20 C15 C1 . . 122.17(11) ?
C17 C16 C15 . . 121.79(12) ?
C17 C16 H16 . . 119.1 ?
C15 C16 H16 . . 119.1 ?
C18 C17 C16 . . 119.59(12) ?
C18 C17 H17 . . 120.2 ?
C16 C17 H17 . . 120.2 ?
O18 C18 C17 . . 124.65(12) ?
O18 C18 C19 . . 115.79(12) ?
C17 C18 C19 . . 119.56(12) ?
C20 C19 C18 . . 120.15(12) ?
C20 C19 H19 . . 119.9 ?
C18 C19 H19 . . 119.9 ?
C19 C20 C15 . . 121.41(12) ?
C19 C20 H20 . . 119.3 ?
C15 C20 H20 . . 119.3 ?
O18 C21 H21A . . 109.5 ?
O18 C21 H21B . . 109.5 ?
H21A C21 H21B . . 109.5 ?
O18 C21 H21C . . 109.5 ?
H21A C21 H21C . . 109.5 ?
H21B C21 H21C . . 109.5 ?

loop_
_geom_bond_atom_site_label_1
_geom_bond_atom_site_label_2
_geom_bond_site_symmetry_2
_geom_bond_distance
_geom_bond_publ_flag
S1 C1 . 1.8381(12) ?
S1 C2 . 1.8493(12) ?
O11 C11 . 1.3723(15) ?
O11 C14 . 1.4296(18) ?
O18 C18 . 1.3681(16) ?
O18 C21 . 1.4269(18) ?
C1 C2 . 1.5041(18) ?
C1 C15 . 1.5151(17) ?
C1 C8 . 1.5152(16) ?
C2 C7 . 1.5156(17) ?
C2 C3 . 1.5160(17) ?
C3 C4 . 1.5300(19) ?
C3 H3A . 0.9900 ?
C3 H3B . 0.9900 ?
C4 C5 . 1.5241(19) ?
C4 H4A . 0.9900 ?
C4 H4B . 0.9900 ?
C5 C6 . 1.5280(19) ?
C5 H5A . 0.9900 ?
C5 H5B . 0.9900 ?
C6 C7 . 1.5258(19) ?
C6 H6A . 0.9900 ?
C6 H6B . 0.9900 ?
C7 H7A . 0.9900 ?
C7 H7B . 0.9900 ?
C8 C9 . 1.3889(17) ?
C8 C13 . 1.3927(17) ?
C9 C10 . 1.3921(18) ?
C9 H9 . 0.9500 ?
C10 C11 . 1.3846(19) ?
C10 H10 . 0.9500 ?
C11 C12 . 1.3916(18) ?
C12 C13 . 1.3871(17) ?
C12 H12 . 0.9500 ?
C13 H13 . 0.9500 ?
C14 H14A . 0.9800 ?
C14 H14B . 0.9800 ?
C14 H14C . 0.9800 ?
C15 C16 . 1.3939(18) ?
C15 C20 . 1.3949(17) ?
C16 C17 . 1.3892(19) ?
C16 H16 . 0.9500 ?
C17 C18 . 1.3872(19) ?
C17 H17 . 0.9500 ?
C18 C19 . 1.3914(18) ?
C19 C20 . 1.3826(18) ?
C19 H19 . 0.9500 ?
C20 H20 . 0.9500 ?
C21 H21A . 0.9800 ?
C21 H21B . 0.9800 ?
C21 H21C . 0.9800 ?

loop_
_geom_torsion_atom_site_label_1
_geom_torsion_atom_site_label_2
_geom_torsion_atom_site_label_3
_geom_torsion_atom_site_label_4
_geom_torsion_site_symmetry_1
_geom_torsion_site_symmetry_2
_geom_torsion_site_symmetry_3
_geom_torsion_site_symmetry_4
_geom_torsion
_geom_torsion_publ_flag
C2 S1 C1 C15 . . . . -111.49(11) ?
C2 S1 C1 C8 . . . . 111.11(12) ?
C15 C1 C2 C7 . . . . -146.87(11) ?
C8 C1 C2 C7 . . . . -2.38(16) ?
S1 C1 C2 C7 . . . . 105.57(11) ?
C15 C1 C2 C3 . . . . 1.31(16) ?
C8 C1 C2 C3 . . . . 145.80(11) ?
S1 C1 C2 C3 . . . . -106.25(11) ?
C15 C1 C2 S1 . . . . 107.56(10) ?
C8 C1 C2 S1 . . . . -107.95(10) ?
C1 S1 C2 C7 . . . . -113.57(11) ?
C1 S1 C2 C3 . . . . 112.54(12) ?
C1 C2 C3 C4 . . . . 156.42(11) ?
C7 C2 C3 C4 . . . . -53.23(14) ?
S1 C2 C3 C4 . . . . 81.48(12) ?
C2 C3 C4 C5 . . . . 53.57(15) ?
C3 C4 C5 C6 . . . . -55.72(16) ?
C4 C5 C6 C7 . . . . 56.76(16) ?
C1 C2 C7 C6 . . . . -155.75(11) ?
C3 C2 C7 C6 . . . . 54.17(14) ?
S1 C2 C7 C6 . . . . -80.72(12) ?
C5 C6 C7 C2 . . . . -55.42(15) ?
C2 C1 C8 C9 . . . . -70.72(15) ?
C15 C1 C8 C9 . . . . 75.32(15) ?
S1 C1 C8 C9 . . . . -146.51(10) ?
C2 C1 C8 C13 . . . . 110.48(13) ?
C15 C1 C8 C13 . . . . -103.48(13) ?
S1 C1 C8 C13 . . . . 34.69(16) ?
C13 C8 C9 C10 . . . . 0.47(19) ?
C1 C8 C9 C10 . . . . -178.37(12) ?
C8 C9 C10 C11 . . . . 0.0(2) ?
C14 O11 C11 C10 . . . . -7.65(19) ?
C14 O11 C11 C12 . . . . 172.89(13) ?
C9 C10 C11 O11 . . . . -179.80(12) ?
C9 C10 C11 C12 . . . . -0.3(2) ?
O11 C11 C12 C13 . . . . 179.68(11) ?
C10 C11 C12 C13 . . . . 0.19(19) ?
C11 C12 C13 C8 . . . . 0.31(19) ?
C9 C8 C13 C12 . . . . -0.63(19) ?
C1 C8 C13 C12 . . . . 178.18(12) ?
C2 C1 C15 C16 . . . . 71.48(15) ?
C8 C1 C15 C16 . . . . -74.46(15) ?
S1 C1 C15 C16 . . . . 147.25(10) ?
C2 C1 C15 C20 . . . . -109.30(13) ?
C8 C1 C15 C20 . . . . 104.76(13) ?
S1 C1 C15 C20 . . . . -33.53(15) ?
C20 C15 C16 C17 . . . . 0.06(19) ?
C1 C15 C16 C17 . . . . 179.31(12) ?
C15 C16 C17 C18 . . . . 0.3(2) ?
C21 O18 C18 C17 . . . . 4.9(2) ?
C21 O18 C18 C19 . . . . -175.48(14) ?
C16 C17 C18 O18 . . . . 179.08(12) ?
C16 C17 C18 C19 . . . . -0.5(2) ?
O18 C18 C19 C20 . . . . -179.23(11) ?
C17 C18 C19 C20 . . . . 0.37(19) ?
C18 C19 C20 C15 . . . . -0.03(19) ?
C16 C15 C20 C19 . . . . -0.18(18) ?
C1 C15 C20 C19 . . . . -179.42(11) ?
